data_4318741
loop_
_publ_author_name
'Michael U. Triller'
'Wen-Yuan Hsieh'
'Vincent L. Pecoraro'
'Annette Rompel'
'Bernt Krebs'

_publ_contact_author
;
        Krebs, Bernt
     Institut f\"ur Anorganische und Analytische Chemie
          Universit\"at M\"unster
          Wilhelm-Klemm-Strasse 8
          48149 M\"unster
          Bundesrepublik Deutschland

    Pecoraro, Vincent L.
        Department of Chemistry
        The University of Michigan
        Ann Arbor, Michigan 48109-1055
        United States of America
;
_publ_contact_author_email krebs@uni-muenster.de,vlpec@umich.edu
_publ_contact_author_fax '+49 251 8338366 or 734 647-4865'
_publ_contact_author_phone '+49 251 8333131 or 734 763-1519'
_publ_section_title
;
 Preparation of Highly Efficient Manganese Catalase Mimics
;
_journal_name_full 'Inorganic Chemistry'
_journal_page_first 5544
_journal_page_last 5554
_journal_paper_doi 10.1021/ic025897a
_journal_volume 41
_journal_year 2002
_chemical_formula_moiety '[(Mn(bpia)(Cl))2(\m-O)](ClO4)2.2CH3CN'
_chemical_formula_sum 'C38 H44 Cl4 Mn2 N12 O9'
_chemical_formula_weight 1064.53
_chemical_melting_point ?
_chemical_name_common manganese(III)monomuoxodimer
_chemical_name_systematic
; 
 dimanganese(mu-oxo)dichloro((bis(picolyl)-N-methyl-imidazol-2-yl)i
bis(acetonitrile)diperchlorate 
;
_space_group_IT_number 14
_symmetry_cell_setting monoclinic
_symmetry_space_group_name_Hall '-P 2ybc'
_symmetry_space_group_name_H-M 'P 1 21/c 1'
_atom_sites_solution_hydrogens geom
_atom_sites_solution_primary direct
_atom_sites_solution_secondary difmap
_audit_creation_method SHELXL-97
_cell_angle_alpha 90.00
_cell_angle_beta 90.71(3)
_cell_angle_gamma 90.00
_cell_formula_units_Z 2
_cell_length_a 10.445(2)
_cell_length_b 14.277(3)
_cell_length_c 15.123(3)
_cell_measurement_temperature 213(2)
_cell_volume 2255.0(8)
_computing_cell_refinement 'Program Cell, Stoe Software'
_computing_data_collection 'Program Expose, Stoe Software'
_computing_data_reduction 'G. M. Sheldrick, Shelxltl Plus, Siemens Analytical X-ray Instruments 1990'
_computing_structure_refinement 'SHELXL-97 (Sheldrick, 1997)'
_computing_structure_solution 'SHELXS-97 (Sheldrick, 1990)'
_diffrn_ambient_temperature 213(2)
_diffrn_measured_fraction_theta_full 0.970
_diffrn_measured_fraction_theta_max 0.970
_diffrn_measurement_device_type 'STOE IPDS'
_diffrn_measurement_method phi-scan
_diffrn_radiation_monochromator graphite
_diffrn_radiation_source 'fine-focus sealed tube'
_diffrn_radiation_type MoK\a
_diffrn_radiation_wavelength 0.71073
_diffrn_reflns_av_R_equivalents 0.1043
_diffrn_reflns_av_sigmaI/netI 0.0610
_diffrn_reflns_limit_h_max 12
_diffrn_reflns_limit_h_min -12
_diffrn_reflns_limit_k_max 17
_diffrn_reflns_limit_k_min -17
_diffrn_reflns_limit_l_max 18
_diffrn_reflns_limit_l_min -18
_diffrn_reflns_number 17507
_diffrn_reflns_theta_full 26.01
_diffrn_reflns_theta_max 26.01
_diffrn_reflns_theta_min 4.35
_exptl_absorpt_coefficient_mu 0.864
_exptl_absorpt_correction_type 'Program DECAY, Stoe & Cie, Darmstadt'
_exptl_crystal_colour green
_exptl_crystal_density_diffrn 1.568
_exptl_crystal_density_meas ?
_exptl_crystal_density_method 'not measured'
_exptl_crystal_description rectangular
_exptl_crystal_F_000 1092
_exptl_crystal_size_max 0.40
_exptl_crystal_size_mid 0.40
_exptl_crystal_size_min 0.32
_refine_diff_density_max 0.397
_refine_diff_density_min -0.508
_refine_diff_density_rms 0.066
_refine_ls_extinction_coef 0.000
_refine_ls_extinction_method none
_refine_ls_goodness_of_fit_ref 1.020
_refine_ls_hydrogen_treatment mixed
_refine_ls_matrix_type full
_refine_ls_number_parameters 324
_refine_ls_number_reflns 4306
_refine_ls_number_restraints 0
_refine_ls_restrained_S_all 1.020
_refine_ls_R_factor_all 0.0657
_refine_ls_R_factor_gt 0.0477
_refine_ls_shift/su_max 0.001
_refine_ls_shift/su_mean 0.000
_refine_ls_structure_factor_coef Fsqd
_refine_ls_weighting_details 'calc w=1/[\s^2^(Fo^2^)+(0.0486P)^2^+1.7219P] where P=(Fo^2^+2Fc^2^)/3'
_refine_ls_weighting_scheme calc
_refine_ls_wR_factor_gt 0.0988
_refine_ls_wR_factor_ref 0.1076
_reflns_number_gt 3348
_reflns_number_total 4306
_reflns_threshold_expression >2sigma(I)
_cod_data_source_file ic025897a_s2_5.cif
_cod_data_source_block 5
_cod_depositor_comments
;
The following automatic conversions were performed:

'_chemical_melting_point' value 'not measured' was changed to '?' -
the value is undefined or not given.

Automatic conversion script
Id: cif_fix_values 1569 2011-02-09 13:29:24Z adriana 

The following automatic conversions were performed:

'_exptl_crystal_density_meas' value 'not measured' was changed to '?'
- the value is perceived as not measured.

Automatic conversion script
Id: cif_fix_values 3008 2015-01-20 13:52:24Z robertas 

The following automatic conversions were performed:
data name '_publ_contact_autor' replaced with '_publ_contact_author'
as specified in the replacement file
'/home/antanas/src/cod-tools/trunk/data/replacement-values/replacement_tags.lst'.

Automatic conversion script
Id: cif_correct_tags 4998 2017-03-02 13:24:31Z antanas 
;
_cod_database_code 4318741

loop_
_symmetry_equiv_pos_as_xyz
'x, y, z'
'-x, y+1/2, -z+1/2'
'-x, -y, -z'
'x, -y-1/2, z-1/2'

loop_
_atom_site_label
_atom_site_type_symbol
_atom_site_fract_x
_atom_site_fract_y
_atom_site_fract_z
_atom_site_U_iso_or_equiv
_atom_site_adp_type
_atom_site_occupancy
_atom_site_symmetry_multiplicity
_atom_site_calc_flag
_atom_site_refinement_flags
_atom_site_disorder_assembly
_atom_site_disorder_group
Mn1 Mn 0.60187(4) 0.59871(3) -0.00186(3) 0.02209(13) Uani 1 1 d . . .
Cl1 Cl 0.60885(8) 0.63663(5) 0.15317(5) 0.0386(2) Uani 1 1 d . . .
O1 O 0.5000 0.5000 0.0000 0.0265(6) Uani 1 2 d S . .
N1 N 0.6223(2) 0.59658(15) -0.15399(14) 0.0246(5) Uani 1 1 d . . .
N2 N 0.7234(2) 0.70706(15) -0.02349(15) 0.0261(5) Uani 1 1 d . . .
N3 N 0.8445(2) 0.79414(16) -0.10812(17) 0.0317(5) Uani 1 1 d . . .
N4 N 0.4528(2) 0.68953(16) -0.04556(15) 0.0278(5) Uani 1 1 d . . .
N5 N 0.7541(2) 0.50554(15) -0.01994(15) 0.0268(5) Uani 1 1 d . . .
C1 C 0.7121(3) 0.6698(2) -0.1839(2) 0.0335(6) Uani 1 1 d . . .
H1B H 0.6683 0.7124 -0.2251 0.040 Uiso 1 1 calc R . .
H1C H 0.7839 0.6408 -0.2148 0.040 Uiso 1 1 calc R . .
C2 C 0.7607(3) 0.72301(18) -0.10612(19) 0.0263(6) Uani 1 1 d . . .
C3 C 0.7862(3) 0.7722(2) 0.0290(2) 0.0322(6) Uani 1 1 d . . .
H3A H 0.7779 0.7781 0.0906 0.039 Uiso 1 1 calc R . .
C4 C 0.8610(3) 0.8259(2) -0.0223(2) 0.0365(7) Uani 1 1 d . . .
H4A H 0.9141 0.8754 -0.0034 0.044 Uiso 1 1 calc R . .
C5 C 0.9052(3) 0.8306(2) -0.1876(2) 0.0453(8) Uani 1 1 d . . .
H5A H 0.9618 0.8819 -0.1716 0.068 Uiso 0.50 1 calc PR . .
H5B H 0.8399 0.8530 -0.2286 0.068 Uiso 0.50 1 calc PR . .
H5C H 0.9543 0.7813 -0.2153 0.068 Uiso 0.50 1 calc PR . .
H5D H 0.8755 0.7955 -0.2388 0.068 Uiso 0.50 1 calc PR . .
H5E H 0.9974 0.8245 -0.1818 0.068 Uiso 0.50 1 calc PR . .
H5F H 0.8831 0.8962 -0.1950 0.068 Uiso 0.50 1 calc PR . .
C6 C 0.4900(3) 0.6130(2) -0.18625(19) 0.0312(6) Uani 1 1 d . . .
H6A H 0.4411 0.5546 -0.1825 0.037 Uiso 1 1 calc R . .
H6B H 0.4918 0.6322 -0.2484 0.037 Uiso 1 1 calc R . .
C7 C 0.4251(3) 0.68751(19) -0.13283(19) 0.0281(6) Uani 1 1 d . . .
C8 C 0.3371(3) 0.7487(2) -0.1697(2) 0.0406(7) Uani 1 1 d . . .
H8A H 0.3196 0.7473 -0.2308 0.049 Uiso 1 1 calc R . .
C9 C 0.2750(3) 0.8118(2) -0.1161(3) 0.0465(8) Uani 1 1 d . . .
H9A H 0.2152 0.8540 -0.1404 0.056 Uiso 1 1 calc R . .
C10 C 0.3015(3) 0.8124(2) -0.0266(2) 0.0450(8) Uani 1 1 d . . .
H10A H 0.2587 0.8540 0.0111 0.054 Uiso 1 1 calc R . .
C11 C 0.3914(3) 0.7511(2) 0.0065(2) 0.0356(7) Uani 1 1 d . . .
H11A H 0.4106 0.7522 0.0674 0.043 Uiso 1 1 calc R . .
C12 C 0.6717(3) 0.50198(19) -0.17238(19) 0.0294(6) Uani 1 1 d . . .
H12A H 0.7142 0.5021 -0.2298 0.035 Uiso 1 1 calc R . .
H12B H 0.6000 0.4579 -0.1759 0.035 Uiso 1 1 calc R . .
C13 C 0.7654(3) 0.46952(19) -0.10191(19) 0.0284(6) Uani 1 1 d . . .
C14 C 0.8532(3) 0.3998(2) -0.1186(2) 0.0424(7) Uani 1 1 d . . .
H14A H 0.8631 0.3765 -0.1762 0.051 Uiso 1 1 calc R . .
C15 C 0.9264(3) 0.3647(3) -0.0496(3) 0.0494(9) Uani 1 1 d . . .
H15A H 0.9853 0.3162 -0.0599 0.059 Uiso 1 1 calc R . .
C16 C 0.9134(3) 0.4004(2) 0.0341(3) 0.0449(8) Uani 1 1 d . . .
H16A H 0.9624 0.3767 0.0816 0.054 Uiso 1 1 calc R . .
C17 C 0.8268(3) 0.4718(2) 0.0469(2) 0.0348(7) Uani 1 1 d . . .
H17A H 0.8183 0.4975 0.1038 0.042 Uiso 1 1 calc R . .
Cl2 Cl 1.08118(9) 0.59398(6) -0.31291(5) 0.0464(2) Uani 1 1 d . . .
O4 O 1.0802(4) 0.5514(2) -0.39788(19) 0.0784(10) Uani 1 1 d . A .
O2 O 1.1915(10) 0.5619(6) -0.2644(6) 0.092(3) Uani 0.65(3) 1 d P A 1
O3 O 1.0902(16) 0.6910(8) -0.3192(10) 0.106(4) Uani 0.65(3) 1 d P A 1
O5 O 0.9762(14) 0.5672(13) -0.2697(13) 0.186(8) Uani 0.65(3) 1 d P A 1
O2A O 1.2016(11) 0.584(3) -0.286(2) 0.152(11) Uani 0.35(3) 1 d P A 2
O3A O 1.026(5) 0.6840(19) -0.3258(16) 0.139(14) Uani 0.35(3) 1 d P A 2
O5A O 1.003(2) 0.5487(12) -0.2524(8) 0.094(7) Uani 0.35(3) 1 d P A 2
C18 C 0.4924(4) 1.0015(3) -0.1107(2) 0.0458(8) Uani 1 1 d . . .
C19 C 0.5968(4) 0.9364(3) -0.1133(3) 0.0517(9) Uani 1 1 d . . .
H19A H 0.5933 0.9018 -0.1685 0.078 Uiso 1 1 calc R . .
H19B H 0.5905 0.8932 -0.0641 0.078 Uiso 1 1 calc R . .
H19C H 0.6772 0.9703 -0.1092 0.078 Uiso 1 1 calc R . .
N11 N 0.4085(4) 1.0517(3) -0.1103(2) 0.0735(11) Uani 1 1 d . . .

loop_
_atom_site_aniso_label
_atom_site_aniso_U_11
_atom_site_aniso_U_22
_atom_site_aniso_U_33
_atom_site_aniso_U_23
_atom_site_aniso_U_13
_atom_site_aniso_U_12
Mn1 0.0257(2) 0.0215(2) 0.0190(2) -0.00006(15) -0.00071(15) -0.00084(16)
Cl1 0.0541(5) 0.0409(4) 0.0208(4) -0.0038(3) -0.0012(3) -0.0121(3)
O1 0.0323(14) 0.0262(13) 0.0211(14) 0.0004(10) 0.0023(11) -0.0015(11)
N1 0.0297(11) 0.0225(11) 0.0217(11) -0.0009(9) 0.0007(9) -0.0010(9)
N2 0.0281(11) 0.0243(11) 0.0257(12) 0.0005(9) -0.0035(10) -0.0019(9)
N3 0.0289(12) 0.0266(12) 0.0397(15) 0.0032(10) 0.0029(11) -0.0012(10)
N4 0.0292(12) 0.0268(12) 0.0275(13) -0.0005(9) 0.0014(10) 0.0003(9)
N5 0.0255(11) 0.0265(11) 0.0285(13) 0.0027(9) -0.0003(10) 0.0001(9)
C1 0.0416(17) 0.0316(14) 0.0276(15) 0.0017(12) 0.0065(13) -0.0054(13)
C2 0.0262(13) 0.0218(13) 0.0311(15) 0.0028(10) 0.0022(11) 0.0019(10)
C3 0.0335(15) 0.0297(14) 0.0331(16) -0.0023(11) -0.0064(13) -0.0036(12)
C4 0.0342(15) 0.0309(15) 0.0442(18) -0.0022(13) -0.0067(13) -0.0047(12)
C5 0.0457(19) 0.0389(17) 0.052(2) 0.0076(15) 0.0152(16) -0.0121(14)
C6 0.0373(15) 0.0337(15) 0.0226(14) -0.0008(11) -0.0060(12) 0.0052(12)
C7 0.0284(14) 0.0278(14) 0.0280(15) 0.0014(11) -0.0021(12) -0.0025(11)
C8 0.0408(18) 0.0401(17) 0.0408(19) 0.0052(14) -0.0054(14) 0.0069(14)
C9 0.0379(17) 0.0424(18) 0.059(2) 0.0053(16) -0.0054(16) 0.0130(14)
C10 0.0381(17) 0.0409(18) 0.056(2) -0.0065(15) 0.0107(16) 0.0098(14)
C11 0.0363(16) 0.0347(15) 0.0361(17) -0.0062(13) 0.0066(13) 0.0001(13)
C12 0.0373(15) 0.0262(14) 0.0246(15) -0.0041(11) 0.0015(12) 0.0027(11)
C13 0.0290(14) 0.0260(13) 0.0303(15) 0.0008(11) 0.0038(12) 0.0004(11)
C14 0.0408(17) 0.0359(16) 0.051(2) -0.0063(15) 0.0057(15) 0.0081(14)
C15 0.0362(18) 0.0414(18) 0.071(3) 0.0014(17) -0.0020(17) 0.0145(14)
C16 0.0374(17) 0.0412(17) 0.056(2) 0.0107(16) -0.0074(15) 0.0051(14)
C17 0.0321(15) 0.0359(16) 0.0364(17) 0.0088(13) -0.0059(13) -0.0024(12)
Cl2 0.0641(6) 0.0371(4) 0.0380(5) 0.0017(3) 0.0028(4) 0.0128(4)
O4 0.121(3) 0.0706(19) 0.0436(16) -0.0106(14) -0.0116(17) 0.0160(19)
O2 0.146(9) 0.066(4) 0.062(4) -0.008(3) -0.044(4) 0.045(4)
O3 0.177(11) 0.028(3) 0.111(7) 0.005(3) -0.036(7) 0.014(5)
O5 0.084(6) 0.207(13) 0.271(18) 0.048(11) 0.106(8) 0.027(7)
O2A 0.013(6) 0.26(3) 0.18(2) -0.088(17) -0.017(7) 0.003(9)
O3A 0.28(4) 0.073(14) 0.062(9) -0.001(8) 0.007(16) 0.112(19)
O5A 0.171(19) 0.074(8) 0.039(7) 0.011(5) 0.060(7) -0.024(9)
C18 0.063(2) 0.0472(19) 0.0273(17) 0.0015(14) 0.0053(16) 0.0043(17)
C19 0.056(2) 0.055(2) 0.044(2) 0.0037(17) 0.0065(17) 0.0082(18)
N11 0.095(3) 0.081(3) 0.045(2) 0.0073(18) 0.0081(19) 0.040(2)

loop_
_atom_type_symbol
_atom_type_description
_atom_type_scat_dispersion_real
_atom_type_scat_dispersion_imag
_atom_type_scat_source
C C 0.0033 0.0016 'International Tables Vol C Tables 4.2.6.8 and 6.1.1.4'
H H 0.0000 0.0000 'International Tables Vol C Tables 4.2.6.8 and 6.1.1.4'
N N 0.0061 0.0033 'International Tables Vol C Tables 4.2.6.8 and 6.1.1.4'
O O 0.0106 0.0060 'International Tables Vol C Tables 4.2.6.8 and 6.1.1.4'
Cl Cl 0.1484 0.1585 'International Tables Vol C Tables 4.2.6.8 and 6.1.1.4'
Mn Mn 0.3368 0.7283 'International Tables Vol C Tables 4.2.6.8 and 6.1.1.4'

loop_
_geom_angle_atom_site_label_1
_geom_angle_atom_site_label_2
_geom_angle_atom_site_label_3
_geom_angle
_geom_angle_site_symmetry_1
_geom_angle_site_symmetry_3
_geom_angle_publ_flag
O1 Mn1 N2 171.31(7) . . ?
O1 Mn1 N5 87.35(6) . . ?
N2 Mn1 N5 89.18(9) . . ?
O1 Mn1 N4 93.02(7) . . ?
N2 Mn1 N4 86.69(9) . . ?
N5 Mn1 N4 154.38(9) . . ?
O1 Mn1 N1 93.91(6) . . ?
N2 Mn1 N1 77.55(9) . . ?
N5 Mn1 N1 77.43(9) . . ?
N4 Mn1 N1 76.99(9) . . ?
O1 Mn1 Cl1 100.07(3) . . ?
N2 Mn1 Cl1 88.52(7) . . ?
N5 Mn1 Cl1 104.85(7) . . ?
N4 Mn1 Cl1 100.31(7) . . ?
N1 Mn1 Cl1 165.89(6) . . ?
Mn1 O1 Mn1 180.00(2) 3_665 . ?
C12 N1 C6 114.3(2) . . ?
C12 N1 C1 111.4(2) . . ?
C6 N1 C1 112.4(2) . . ?
C12 N1 Mn1 103.68(16) . . ?
C6 N1 Mn1 103.24(16) . . ?
C1 N1 Mn1 111.17(17) . . ?
C2 N2 C3 106.3(2) . . ?
C2 N2 Mn1 118.14(18) . . ?
C3 N2 Mn1 135.5(2) . . ?
C2 N3 C4 107.5(2) . . ?
C2 N3 C5 125.3(3) . . ?
C4 N3 C5 127.2(3) . . ?
C7 N4 C11 119.2(3) . . ?
C7 N4 Mn1 116.05(18) . . ?
C11 N4 Mn1 124.6(2) . . ?
C17 N5 C13 119.9(2) . . ?
C17 N5 Mn1 123.5(2) . . ?
C13 N5 Mn1 115.96(18) . . ?
N1 C1 C2 109.4(2) . . ?
N2 C2 N3 110.4(2) . . ?
N2 C2 C1 123.7(2) . . ?
N3 C2 C1 125.9(3) . . ?
C4 C3 N2 109.1(3) . . ?
C3 C4 N3 106.7(3) . . ?
N1 C6 C7 111.2(2) . . ?
N4 C7 C8 121.1(3) . . ?
N4 C7 C6 116.6(2) . . ?
C8 C7 C6 122.2(3) . . ?
C9 C8 C7 119.4(3) . . ?
C10 C9 C8 119.4(3) . . ?
C11 C10 C9 118.9(3) . . ?
N4 C11 C10 122.0(3) . . ?
N1 C12 C13 111.9(2) . . ?
N5 C13 C14 120.6(3) . . ?
N5 C13 C12 117.9(2) . . ?
C14 C13 C12 121.3(3) . . ?
C13 C14 C15 119.2(3) . . ?
C16 C15 C14 120.1(3) . . ?
C15 C16 C17 118.5(3) . . ?
N5 C17 C16 121.6(3) . . ?
O2A Cl2 O5 126.6(15) . . ?
O2A Cl2 O3 93.7(15) . . ?
O5 Cl2 O3 112.0(10) . . ?
O2A Cl2 O5A 108.0(17) . . ?
O5 Cl2 O5A 19.3(13) . . ?
O3 Cl2 O5A 123.2(10) . . ?
O2A Cl2 O3A 121.4(17) . . ?
O5 Cl2 O3A 89.6(16) . . ?
O3 Cl2 O3A 28(2) . . ?
O5A Cl2 O3A 105.6(16) . . ?
O2A Cl2 O4 103.4(10) . . ?
O5 Cl2 O4 108.8(9) . . ?
O3 Cl2 O4 111.3(7) . . ?
O5A Cl2 O4 113.4(6) . . ?
O3A Cl2 O4 105.4(11) . . ?
O2A Cl2 O2 18.8(19) . . ?
O5 Cl2 O2 108.5(9) . . ?
O3 Cl2 O2 107.4(7) . . ?
O5A Cl2 O2 89.5(10) . . ?
O3A Cl2 O2 133.0(18) . . ?
O4 Cl2 O2 108.8(4) . . ?
N11 C18 C19 178.3(4) . . ?

loop_
_geom_bond_atom_site_label_1
_geom_bond_atom_site_label_2
_geom_bond_distance
_geom_bond_site_symmetry_2
_geom_bond_publ_flag
Mn1 O1 1.7663(5) . ?
Mn1 N2 2.030(2) . ?
Mn1 N5 2.093(2) . ?
Mn1 N4 2.125(2) . ?
Mn1 N1 2.313(2) . ?
Mn1 Cl1 2.4065(9) . ?
O1 Mn1 1.7663(5) 3_665 ?
N1 C12 1.474(3) . ?
N1 C6 1.478(4) . ?
N1 C1 1.480(4) . ?
N2 C2 1.333(4) . ?
N2 C3 1.383(3) . ?
N3 C2 1.341(4) . ?
N3 C4 1.384(4) . ?
N3 C5 1.462(4) . ?
N4 C7 1.348(4) . ?
N4 C11 1.349(4) . ?
N5 C17 1.347(4) . ?
N5 C13 1.349(4) . ?
C1 C2 1.484(4) . ?
C3 C4 1.347(4) . ?
C6 C7 1.503(4) . ?
C7 C8 1.381(4) . ?
C8 C9 1.380(5) . ?
C9 C10 1.377(5) . ?
C10 C11 1.373(5) . ?
C12 C13 1.511(4) . ?
C13 C14 1.379(4) . ?
C14 C15 1.381(5) . ?
C15 C16 1.373(5) . ?
C16 C17 1.378(5) . ?
Cl2 O2A 1.327(14) . ?
Cl2 O5 1.339(12) . ?
Cl2 O3 1.392(11) . ?
Cl2 O5A 1.396(14) . ?
Cl2 O3A 1.42(2) . ?
Cl2 O4 1.422(3) . ?
Cl2 O2 1.433(8) . ?
C18 N11 1.132(5) . ?
C18 C19 1.434(5) . ?
